data_4343574
loop_
_publ_author_name
'Hsu, K.-F.'
'Wang, S.-L.'

_publ_section_title
;
 Synthesis and characterization of Rb2 (Mo O2)3 (As2 O7)2 . 2(H2 O): the
 first rubidium molybdenum(VI) diarsenate with a porous structure
;
_journal_name_full 'Inorganic Chemistry'
_journal_page_first 4654
_journal_page_last 4657
_journal_volume 39
_journal_year 2000
_chemical_formula_sum 'As4 H4 Mo3 O22 Rb2'
_chemical_name_systematic 'Rb2 (Mo O2)3 (As2 O7)2 (H2 O)2'
_space_group_IT_number 15
_symmetry_space_group_name_Hall '-C 2yc'
_symmetry_space_group_name_H-M 'C 1 2/c 1'
_cell_angle_alpha 90
_cell_angle_beta 97.292
_cell_angle_gamma 90
_cell_formula_units_Z 4
_cell_length_a 21.0215
_cell_length_b 9.8341
_cell_length_c 9.5223
_cell_volume 1952.601
_citation_journal_id_ASTM INOCAJ
_cod_data_source_file Hsu_INOCAJ_2000_1128.cif
_cod_data_source_block H4As4Mo3O22Rb2
_cod_original_cell_volume 1952.6
_cod_original_formula_sum 'H4 As4 Mo3 O22 Rb2'
_cod_database_code 4343574

loop_
_symmetry_equiv_pos_as_xyz
x,y,z
-x,y,-z+1/2
-x,-y,-z
x,-y,z-1/2
x+1/2,y+1/2,z
-x+1/2,y+1/2,-z+1/2
-x+1/2,-y+1/2,-z
x+1/2,-y+1/2,z-1/2

loop_
_atom_site_label
_atom_site_type_symbol
_atom_site_fract_x
_atom_site_fract_y
_atom_site_fract_z
_atom_site_occupancy
_atom_site_U_iso_or_equiv
O8 O-2 0.1675 0.7212 0.3461 1 0.0
O1 O-2 0.2919 0.5328 -0.0597 1 0.0
O4 O-2 0.1645 0.5507 -0.0413 1 0.0
O3 O-2 0.2488 0.7046 0.1462 1 0.0
O2 O-2 0.2394 0.4204 0.1617 1 0.0
Mo1 Mo+6 0.17923 0.84464 0.22897 1 0.0
Mo2 Mo+6 0 0.55194 0.25 1 0.0
O5 O-2 0.1128 0.777 0.0673 1 0.0
Rb1 Rb+1 0.12453 0.76856 0.6253 1 0.0
O10 O-2 -0.0361 0.6581 0.1258 1 0.0
O11 O-2 0.001 0.9435 0.5907 1 0.0
As2 As+5 0.09519 0.62081 0.00945 1 0.0
O6 O-2 0.0432 0.6259 0.8626 1 0.0
O7 O-2 0.0757 0.5185 0.139 1 0.0
O9 O-2 0.1317 0.9729 0.2731 1 0.0
As1 As+5 0.24101 0.55876 0.05599 1 0.0
